data_1574205
loop_
_publ_author_name
'Koirala, Shailendra'
'Gaspar, Miguel A.'
'Wijesundara, Yalini H.'
'Li, Dong-Hao'
'Gadhvi, Jashkaran G.'
'Ehrman, Ryanne N.'
'Cornelius, Samuel A.'
'Mariasoosai, Charles'
'Nguyen, Thien-Quang N.'
'Trashi, Orikeda'
'Trashi, Ikeda'
'Kumari, Sneha'
'Hagge, Laurel M.'
'Howlett, Thomas S.'
'Torabifard, Hedieh'
'Smith, Bradley D.'
'De Nisco, Nicole J.'
'Gassensmith, Jeremiah J.'

_publ_section_title
;
 Fluorescent molecular probe for in vivo and in vitro targeting and
 imaging of an intracellular bacterial infection
;
_journal_issue 18
_journal_name_full 'Chemical Science'
_journal_page_first 7902
_journal_page_last 7911
_journal_paper_doi 10.1039/D4SC05680A
_journal_volume 16
_journal_year 2025
_chemical_formula_moiety 'C32 H32 N10 O12 Zn2'
_chemical_formula_sum 'C32 H32 N10 O12 Zn2'
_chemical_formula_weight 879.41
_space_group_crystal_system monoclinic
_space_group_IT_number 15
_space_group_name_Hall '-C 2yc'
_space_group_name_H-M_alt 'C 1 2/c 1'
_atom_sites_solution_hydrogens geom
_atom_sites_solution_primary dual
_audit_creation_date 2024-07-08
_audit_creation_method
;
Olex2 1.5-ac6-020
(compiled 2024.02.14 svn.r2f8d729c for Rigaku Oxford Diffraction, GUI svn.r6966)
;
_audit_update_record
;
2025-01-16 deposited with the CCDC.	2025-03-17 downloaded from the CCDC.
;
_cell_angle_alpha 90
_cell_angle_beta 95.956(2)
_cell_angle_gamma 90
_cell_formula_units_Z 4
_cell_length_a 9.7701(2)
_cell_length_b 13.8333(2)
_cell_length_c 25.5578(4)
_cell_measurement_reflns_used 7312
_cell_measurement_temperature 149.99(11)
_cell_measurement_theta_max 74.8740
_cell_measurement_theta_min 5.5560
_cell_volume 3435.56(10)
_computing_cell_refinement 'CrysAlisPro 1.171.43.129a (Rigaku OD, 2024)'
_computing_data_collection 'CrysAlisPro 1.171.43.129a (Rigaku OD, 2024)'
_computing_data_reduction 'CrysAlisPro 1.171.43.129a (Rigaku OD, 2024)'
_computing_molecular_graphics 'Olex2 1.5-ac6-020 (Dolomanov et al., 2009)'
_computing_publication_material 'Olex2 1.5-ac6-020 (Dolomanov et al., 2009)'
_computing_structure_refinement 'SHELXL 2018/3 (Sheldrick, 2015)'
_computing_structure_solution 'SHELXT  (Sheldrick, 2015)'
_diffrn_ambient_environment N~2~
_diffrn_ambient_temperature 149.99(11)
_diffrn_detector 'Hybrid Pixel Array Detector'
_diffrn_detector_area_resol_mean 10.0000
_diffrn_detector_type HyPix
_diffrn_measured_fraction_theta_full 0.976
_diffrn_measured_fraction_theta_max 0.912
_diffrn_measurement_details
;
List of Runs (angles in degrees, time in seconds):

  # Type    Start    End  Width  t~exp~   \w     \q     \k     \f   Frames
#--------------------------------------------------------------------------
  1  \w     30.00  55.00   0.50    1.27    --  103.28 -61.00-120.00   50
  2  \w     42.00  96.00   0.50    1.27    --  103.28 -77.00 -60.00  108
  3  \w     35.00  60.00   0.50    1.27    --  103.28 -61.00-180.00   50
  4  \w     30.00  55.00   0.50    1.27    --  103.28 -61.00  30.00   50
  5  \w     32.00  58.00   0.50    1.27    --  103.28 -61.00  90.00   52
  6  \w     30.00  55.00   0.50    1.27    --  103.28 -61.00 120.00   50
  7  \w    -25.00   1.00   0.50    0.50    --   47.07 -19.00  60.00   52
  8  \w     38.00  64.00   0.50    0.50    --   47.07  53.00  -4.00   52
  9  \w     89.00 158.00   0.50    1.27    --  103.28  53.00  -4.00  138
 10  \w     12.00  38.00   0.50    0.50    --   47.07 -53.00-148.00   52
 11  \w     81.00 106.00   0.50    1.27    --  103.28 -94.00 -30.00   50
 12  \w    -66.00 -18.00   0.50    1.27    --  -91.75  53.00  -4.00   96
 13  \w    -81.00 -36.00   0.50    1.27    --  -91.75  61.00 -30.00   90
 14  \w    -60.00 -24.00   0.50    1.27    --  -91.75  45.00 -60.00   72
 15  \w    -41.00 -16.00   0.50    1.27    --  -91.75  30.00 -90.00   50
 16  \w    -53.00 -23.00   0.50    1.27    --  -91.75  45.00-150.00   60
 17  \w    -45.00 -19.00   0.50    1.27    --  -91.75  45.00-180.00   52
 18  \w    -44.00 -16.00   0.50    1.27    --  -91.75  30.00 -60.00   56
 19  \w    -45.00 -20.00   0.50    1.27    --  -91.75  30.00  90.00   50
 20  \w    -45.00 -20.00   0.50    1.27    --  -91.75  30.00 120.00   50
 21  \w    -86.00 -21.00   0.50    1.27    --  -91.75 125.00  30.00  130
 22  \w   -119.00 -33.00   0.50    0.50    --  -47.07 -53.00-148.00  172
 23  \w   -117.00 -91.00   0.50    0.50    --  -47.07-125.00 -30.00   52
 24  \w   -163.00 -96.00   0.50    1.27    --  -91.75 -94.00 -30.00  134
;
_diffrn_measurement_device 'four-circle diffractometer'
_diffrn_measurement_device_type 'XtaLAB Synergy, Dualflex, HyPix'
_diffrn_measurement_method '\w scans'
_diffrn_orient_matrix_type 'CrysAlisPro convention (1999,Acta A55,543-557)'
_diffrn_orient_matrix_UB_11 0.1555988000
_diffrn_orient_matrix_UB_12 0.0168416000
_diffrn_orient_matrix_UB_13 0.0133982000
_diffrn_orient_matrix_UB_21 0.0000479000
_diffrn_orient_matrix_UB_22 -0.0696593000
_diffrn_orient_matrix_UB_23 0.0470066000
_diffrn_orient_matrix_UB_31 0.0305692000
_diffrn_orient_matrix_UB_32 -0.0852777000
_diffrn_orient_matrix_UB_33 -0.0357799000
_diffrn_radiation_monochromator mirror
_diffrn_radiation_probe x-ray
_diffrn_radiation_type 'Cu K\a'
_diffrn_radiation_wavelength 1.54184
_diffrn_reflns_av_R_equivalents 0.0269
_diffrn_reflns_av_unetI/netI 0.0274
_diffrn_reflns_Laue_measured_fraction_full 0.976
_diffrn_reflns_Laue_measured_fraction_max 0.912
_diffrn_reflns_limit_h_max 11
_diffrn_reflns_limit_h_min -12
_diffrn_reflns_limit_k_max 11
_diffrn_reflns_limit_k_min -16
_diffrn_reflns_limit_l_max 27
_diffrn_reflns_limit_l_min -31
_diffrn_reflns_number 10941
_diffrn_reflns_point_group_measured_fraction_full 0.976
_diffrn_reflns_point_group_measured_fraction_max 0.912
_diffrn_reflns_theta_full 67.684
_diffrn_reflns_theta_max 75.391
_diffrn_reflns_theta_min 5.564
_diffrn_source 'micro-focus sealed X-ray tube'
_diffrn_source_type 'PhotonJet (Cu) X-ray Source'
_exptl_absorpt_coefficient_mu 2.428
_exptl_absorpt_correction_T_max 1.00000
_exptl_absorpt_correction_T_min 0.78488
_exptl_absorpt_correction_type multi-scan
_exptl_absorpt_process_details
;
CrysAlisPro 1.171.43.129a (Rigaku Oxford Diffraction, 2024)
Empirical absorption correction using spherical harmonics,
implemented in SCALE3 ABSPACK scaling algorithm.
;
_exptl_crystal_colour 'clear light colourless'
_exptl_crystal_density_diffrn 1.700
_exptl_crystal_description block
_exptl_crystal_F_000 1800
_exptl_crystal_size_max 0.05
_exptl_crystal_size_mid 0.04
_exptl_crystal_size_min 0.03
_refine_diff_density_max 0.948
_refine_diff_density_min -0.414
_refine_diff_density_rms 0.059
_refine_ls_extinction_method none
_refine_ls_goodness_of_fit_ref 1.048
_refine_ls_hydrogen_treatment constr
_refine_ls_matrix_type full
_refine_ls_number_parameters 254
_refine_ls_number_reflns 3257
_refine_ls_number_restraints 0
_refine_ls_restrained_S_all 1.048
_refine_ls_R_factor_all 0.0388
_refine_ls_R_factor_gt 0.0345
_refine_ls_shift/su_max 0.000
_refine_ls_shift/su_mean 0.000
_refine_ls_structure_factor_coef Fsqd
_refine_ls_weighting_details 'w=1/[\s^2^(Fo^2^)+(0.0405P)^2^+6.2047P] where P=(Fo^2^+2Fc^2^)/3'
_refine_ls_weighting_scheme calc
_refine_ls_wR_factor_gt 0.0879
_refine_ls_wR_factor_ref 0.0904
_reflns_Friedel_coverage 0.000
_reflns_number_gt 2944
_reflns_number_total 3257
_reflns_threshold_expression 'I > 2\s(I)'
_cod_data_source_file d4sc05680a20.cif
_cod_data_source_block str1503lt150kcu34mm_auto
_cod_depositor_comments 'Adding full bibliography for 1574205--1574206.cif.'
_cod_database_code 1574205
_shelx_shelxl_version_number 2018/3
_chemical_oxdiff_formula 'C32 H32 N6 Zn2 '
_shelx_space_group_comment
;
The symmetry employed for this shelxl refinement is uniquely defined
by the following loop, which should always be used as a source of
symmetry information in preference to the above space-group names.
They are only intended as comments.
;
_olex2_refinement_description
;
1. Fixed Uiso
 At 1.2 times of:
  All C(H) groups, All C(H,H) groups
2.a Secondary CH2 refined with riding coordinates:
 C6(H6A,H6B), C7(H7A,H7B), C13(H13A,H13B)
2.b Aromatic/amide H refined with riding coordinates:
 C2(H2), C3(H3), C4(H4), C5(H5), C9(H9), C10(H10), C11(H11), C12(H12),
 C15(H15), C16(H16), C17(H17)
;
_olex2_submission_special_instructions 'No special instructions were received'
_oxdiff_exptl_absorpt_empirical_details
;
Empirical correction (ABSPACK) includes:
- Absorption correction using spherical harmonics
- Frame scaling
;
_oxdiff_exptl_absorpt_empirical_full_max 1.525
_oxdiff_exptl_absorpt_empirical_full_min 0.781

loop_
_space_group_symop_operation_xyz
'x, y, z'
'-x, y, -z+1/2'
'x+1/2, y+1/2, z'
'-x+1/2, y+1/2, -z+1/2'
'-x, -y, -z'
'x, -y, z-1/2'
'-x+1/2, -y+1/2, -z'
'x+1/2, -y+1/2, z-1/2'

loop_
_atom_site_label
_atom_site_type_symbol
_atom_site_fract_x
_atom_site_fract_y
_atom_site_fract_z
_atom_site_U_iso_or_equiv
_atom_site_adp_type
_atom_site_occupancy
_atom_site_site_symmetry_order
_atom_site_calc_flag
_atom_site_refinement_flags_posn
_atom_site_refinement_flags_adp
_atom_site_refinement_flags_occupancy
_atom_site_disorder_assembly
_atom_site_disorder_group
Zn1 Zn 0.68733(3) 0.48525(2) 0.40058(2) 0.03005(12) Uani 1 1 d . . . . .
O1 O 0.66005(19) 0.40936(14) 0.47022(7) 0.0423(4) Uani 1 1 d . . . . .
O2 O 0.8642(2) 0.46825(14) 0.47972(9) 0.0514(5) Uani 1 1 d . . . . .
O3 O 0.7916(2) 0.38237(19) 0.54197(9) 0.0639(6) Uani 1 1 d . . . . .
O4 O 0.4826(2) 0.43486(14) 0.38398(8) 0.0493(5) Uani 1 1 d . . . . .
O5 O 0.5176(2) 0.52122(14) 0.31814(9) 0.0550(5) Uani 1 1 d . . . . .
O6 O 0.3135(2) 0.46474(14) 0.32396(10) 0.0542(5) Uani 1 1 d . . . . .
N1 N 0.79310(19) 0.37680(13) 0.36687(8) 0.0299(4) Uani 1 1 d . . . . .
N2 N 0.65435(19) 0.62415(13) 0.42477(7) 0.0289(4) Uani 1 1 d . . . . .
N3 N 0.85314(19) 0.56929(13) 0.36296(7) 0.0283(4) Uani 1 1 d . . . . .
N4 N 0.7749(2) 0.42092(15) 0.49880(8) 0.0348(4) Uani 1 1 d . . . . .
N5 N 0.4348(2) 0.47400(14) 0.34116(9) 0.0383(5) Uani 1 1 d . . . . .
C1 C 0.9147(2) 0.40096(16) 0.35019(9) 0.0294(5) Uani 1 1 d . . . . .
C2 C 0.9888(3) 0.33491(18) 0.32357(9) 0.0359(5) Uani 1 1 d . . . . .
H2 H 1.072950 0.353214 0.310778 0.043 Uiso 1 1 calc R U . . .
C3 C 0.9384(3) 0.24196(19) 0.31592(10) 0.0401(6) Uani 1 1 d . . . . .
H3 H 0.987830 0.195737 0.297841 0.048 Uiso 1 1 calc R U . . .
C4 C 0.8158(3) 0.21673(18) 0.33469(10) 0.0404(6) Uani 1 1 d . . . . .
H4 H 0.780685 0.152875 0.330425 0.048 Uiso 1 1 calc R U . . .
C5 C 0.7456(3) 0.28648(17) 0.35981(10) 0.0356(5) Uani 1 1 d . . . . .
H5 H 0.660647 0.269820 0.372509 0.043 Uiso 1 1 calc R U . . .
C6 C 0.9682(2) 0.50026(16) 0.36490(9) 0.0303(5) Uani 1 1 d . . . . .
H6A H 1.017129 0.498950 0.400805 0.036 Uiso 1 1 calc R U . . .
H6B H 1.034195 0.520930 0.340216 0.036 Uiso 1 1 calc R U . . .
C7 C 0.8809(2) 0.65402(17) 0.39729(9) 0.0298(5) Uani 1 1 d . . . . .
H7A H 0.922025 0.706046 0.377416 0.036 Uiso 1 1 calc R U . . .
H7B H 0.947965 0.636214 0.427467 0.036 Uiso 1 1 calc R U . . .
C8 C 0.7506(2) 0.69068(15) 0.41739(8) 0.0271(4) Uani 1 1 d . . . . .
C9 C 0.7345(3) 0.78710(16) 0.43091(9) 0.0320(5) Uani 1 1 d . . . . .
H9 H 0.801748 0.833896 0.424284 0.038 Uiso 1 1 calc R U . . .
C10 C 0.6182(3) 0.81336(17) 0.45426(9) 0.0339(5) Uani 1 1 d . . . . .
H10 H 0.605978 0.878418 0.464744 0.041 Uiso 1 1 calc R U . . .
C11 C 0.5203(3) 0.74453(18) 0.46222(9) 0.0351(5) Uani 1 1 d . . . . .
H11 H 0.439882 0.761426 0.478110 0.042 Uiso 1 1 calc R U . . .
C12 C 0.5414(2) 0.65070(18) 0.44664(9) 0.0335(5) Uani 1 1 d . . . . .
H12 H 0.473537 0.603330 0.451591 0.040 Uiso 1 1 calc R U . . .
C13 C 0.8037(2) 0.59723(17) 0.30760(9) 0.0313(5) Uani 1 1 d . . . . .
H13A H 0.720365 0.637747 0.308290 0.038 Uiso 1 1 calc R U . . .
H13B H 0.776135 0.537738 0.287703 0.038 Uiso 1 1 calc R U . . .
C14 C 0.9063(2) 0.65173(16) 0.27794(9) 0.0294(5) Uani 1 1 d . . . . .
C15 C 1.000000 0.6027(2) 0.250000 0.0284(6) Uani 1 2 d S T P . .
H15 H 0.999999 0.534058 0.249999 0.034 Uiso 1 2 calc R U P . .
C16 C 0.9071(3) 0.75220(17) 0.27729(9) 0.0332(5) Uani 1 1 d . . . . .
H16 H 0.843304 0.786828 0.295757 0.040 Uiso 1 1 calc R U . . .
C17 C 1.000000 0.8026(2) 0.250000 0.0361(7) Uani 1 2 d S T P . .
H17 H 1.000001 0.871290 0.250000 0.043 Uiso 1 2 calc R U P . .

loop_
_atom_site_aniso_label
_atom_site_aniso_U_11
_atom_site_aniso_U_22
_atom_site_aniso_U_33
_atom_site_aniso_U_23
_atom_site_aniso_U_13
_atom_site_aniso_U_12
Zn1 0.02704(18) 0.02645(18) 0.03863(19) -0.00170(12) 0.01272(13) 0.00054(11)
O1 0.0362(10) 0.0483(10) 0.0434(10) 0.0042(8) 0.0100(8) -0.0033(8)
O2 0.0414(11) 0.0463(11) 0.0692(13) -0.0093(10) 0.0186(9) -0.0069(8)
O3 0.0484(12) 0.0938(18) 0.0490(12) 0.0108(12) 0.0035(9) 0.0104(12)
O4 0.0391(10) 0.0476(11) 0.0618(12) 0.0018(10) 0.0075(9) -0.0019(8)
O5 0.0534(13) 0.0417(11) 0.0732(14) -0.0079(10) 0.0224(11) -0.0106(9)
O6 0.0311(10) 0.0407(10) 0.0881(15) -0.0123(10) -0.0064(9) 0.0005(8)
N1 0.0261(9) 0.0279(9) 0.0364(10) 0.0000(8) 0.0065(7) 0.0028(7)
N2 0.0280(10) 0.0290(9) 0.0312(9) -0.0002(7) 0.0100(7) 0.0034(7)
N3 0.0268(9) 0.0285(9) 0.0305(9) -0.0013(7) 0.0076(7) 0.0022(7)
N4 0.0291(11) 0.0373(11) 0.0395(11) -0.0018(9) 0.0112(8) 0.0053(8)
N5 0.0349(11) 0.0267(10) 0.0546(13) -0.0072(9) 0.0098(10) 0.0008(8)
C1 0.0284(11) 0.0312(11) 0.0291(11) 0.0040(9) 0.0059(8) 0.0063(9)
C2 0.0352(13) 0.0404(13) 0.0334(11) 0.0037(10) 0.0099(10) 0.0120(10)
C3 0.0469(15) 0.0404(14) 0.0332(12) -0.0042(10) 0.0043(10) 0.0170(11)
C4 0.0445(15) 0.0314(12) 0.0434(14) -0.0040(10) -0.0042(11) 0.0068(10)
C5 0.0323(12) 0.0310(12) 0.0432(13) -0.0011(10) 0.0029(10) 0.0008(9)
C6 0.0244(11) 0.0329(11) 0.0351(11) 0.0047(9) 0.0104(9) 0.0035(9)
C7 0.0287(11) 0.0324(11) 0.0294(11) -0.0003(9) 0.0071(9) -0.0021(9)
C8 0.0302(11) 0.0285(11) 0.0227(10) 0.0026(8) 0.0034(8) 0.0021(9)
C9 0.0400(13) 0.0287(11) 0.0269(11) 0.0023(9) 0.0011(9) 0.0020(9)
C10 0.0441(14) 0.0290(12) 0.0283(11) 0.0002(9) 0.0023(10) 0.0102(10)
C11 0.0355(13) 0.0398(13) 0.0313(11) 0.0003(10) 0.0090(9) 0.0120(10)
C12 0.0316(12) 0.0342(12) 0.0363(12) -0.0008(10) 0.0115(9) 0.0034(9)
C13 0.0273(11) 0.0334(12) 0.0343(11) -0.0008(9) 0.0073(9) 0.0019(9)
C14 0.0293(11) 0.0301(11) 0.0292(11) 0.0007(9) 0.0046(9) 0.0016(9)
C15 0.0317(16) 0.0231(14) 0.0309(15) 0.000 0.0062(12) 0.000
C16 0.0380(13) 0.0293(11) 0.0326(11) -0.0015(9) 0.0054(10) 0.0054(9)
C17 0.046(2) 0.0258(16) 0.0364(17) 0.000 0.0035(15) 0.000

loop_
_atom_type_symbol
_atom_type_description
_atom_type_scat_dispersion_real
_atom_type_scat_dispersion_imag
_atom_type_scat_source
C C 0.0181 0.0091 'International Tables Vol C Tables 4.2.6.8 and 6.1.1.4'
H H 0.0000 0.0000 'International Tables Vol C Tables 4.2.6.8 and 6.1.1.4'
N N 0.0311 0.0180 'International Tables Vol C Tables 4.2.6.8 and 6.1.1.4'
O O 0.0492 0.0322 'International Tables Vol C Tables 4.2.6.8 and 6.1.1.4'
Zn Zn -1.5491 0.6778 'International Tables Vol C Tables 4.2.6.8 and 6.1.1.4'

loop_
_geom_angle_atom_site_label_1
_geom_angle_atom_site_label_2
_geom_angle_atom_site_label_3
_geom_angle
_geom_angle_site_symmetry_1
_geom_angle_site_symmetry_3
_geom_angle_publ_flag
O1 Zn1 O4 78.80(8) . . ?
O1 Zn1 N3 140.01(7) . . ?
O4 Zn1 N3 141.13(7) . . ?
N1 Zn1 O1 95.93(7) . . ?
N1 Zn1 O4 100.41(8) . . ?
N1 Zn1 N3 77.66(7) . . ?
N2 Zn1 O1 100.04(7) . . ?
N2 Zn1 O4 101.17(8) . . ?
N2 Zn1 N1 155.24(8) . . ?
N2 Zn1 N3 77.94(7) . . ?
N4 O1 Zn1 103.83(14) . . ?
N5 O4 Zn1 106.77(15) . . ?
C1 N1 Zn1 116.70(15) . . ?
C5 N1 Zn1 123.63(16) . . ?
C5 N1 C1 119.7(2) . . ?
C8 N2 Zn1 117.70(14) . . ?
C12 N2 Zn1 122.96(16) . . ?
C12 N2 C8 119.3(2) . . ?
C6 N3 Zn1 103.18(13) . . ?
C6 N3 C7 113.81(18) . . ?
C6 N3 C13 111.70(17) . . ?
C7 N3 Zn1 104.41(12) . . ?
C7 N3 C13 112.27(17) . . ?
C13 N3 Zn1 110.82(13) . . ?
O2 N4 O1 117.0(2) . . ?
O3 N4 O1 119.1(2) . . ?
O3 N4 O2 123.8(2) . . ?
O5 N5 O4 115.9(2) . . ?
O6 N5 O4 121.4(2) . . ?
O6 N5 O5 122.7(2) . . ?
N1 C1 C2 121.0(2) . . ?
N1 C1 C6 116.30(19) . . ?
C2 C1 C6 122.6(2) . . ?
C3 C2 C1 119.0(2) . . ?
C4 C3 C2 119.7(2) . . ?
C3 C4 C5 118.4(2) . . ?
N1 C5 C4 122.2(2) . . ?
N3 C6 C1 109.89(18) . . ?
N3 C7 C8 111.14(18) . . ?
N2 C8 C7 116.43(19) . . ?
N2 C8 C9 121.6(2) . . ?
C9 C8 C7 121.8(2) . . ?
C10 C9 C8 118.5(2) . . ?
C11 C10 C9 119.7(2) . . ?
C12 C11 C10 118.7(2) . . ?
N2 C12 C11 122.2(2) . . ?
N3 C13 C14 115.76(18) . . ?
C15 C14 C13 121.1(2) . . ?
C16 C14 C13 120.5(2) . . ?
C16 C14 C15 118.4(2) . . ?
C14 C15 C14 121.8(3) . 2_755 ?
C17 C16 C14 120.9(2) . . ?
C16 C17 C16 119.7(3) . 2_755 ?

loop_
_geom_bond_atom_site_label_1
_geom_bond_atom_site_label_2
_geom_bond_distance
_geom_bond_site_symmetry_2
_geom_bond_publ_flag
Zn1 O1 2.1069(18) . ?
Zn1 O4 2.119(2) . ?
Zn1 N1 2.0606(19) . ?
Zn1 N2 2.0541(19) . ?
Zn1 N3 2.2856(19) . ?
O1 N4 1.284(3) . ?
O2 N4 1.231(3) . ?
O3 N4 1.221(3) . ?
O4 N5 1.266(3) . ?
O5 N5 1.235(3) . ?
O6 N5 1.227(3) . ?
N1 C1 1.346(3) . ?
N1 C5 1.339(3) . ?
N2 C8 1.343(3) . ?
N2 C12 1.339(3) . ?
N3 C6 1.472(3) . ?
N3 C7 1.472(3) . ?
N3 C13 1.498(3) . ?
C1 C2 1.387(3) . ?
C1 C6 1.503(3) . ?
C2 C3 1.384(4) . ?
C3 C4 1.380(4) . ?
C4 C5 1.381(4) . ?
C7 C8 1.509(3) . ?
C8 C9 1.391(3) . ?
C9 C10 1.386(3) . ?
C10 C11 1.380(4) . ?
C11 C12 1.379(3) . ?
C13 C14 1.519(3) . ?
C14 C15 1.394(3) . ?
C14 C16 1.390(3) . ?
C16 C17 1.388(3) . ?
